data_7155022
loop_
_publ_author_name
'Karpov, S. V.'
'Kaukov, Ya S.'
'Grigor'ev, A. A.'
'Nasakin, O. E.'
'Kaukova, O. V.'
'Tafeenko, V. A.'

_publ_section_title
;
 Synthesis of novel polycyano-containing organic ligands via double
 carbanion cleavage of
 1',3'-dioxo-1',3'-dihydrospiro[cyclopropane-1,2'-indene] derivatives.
;
_journal_issue 15
_journal_name_full 'Organic &amp; biomolecular chemistry'
_journal_page_first 3758
_journal_page_last 3764
_journal_paper_doi 10.1039/c6ob00092d
_journal_volume 14
_journal_year 2016
_chemical_formula_moiety 'C36 H22 N8 O6 Rb2'
_chemical_formula_sum 'C36 H22 N8 O6 Rb2'
_chemical_formula_weight 833.55
_chemical_name_systematic
;
 rubidium 1,1,3,3-tetracyano-2-(2-(isopropoxycarbonyl)benzoyl)prop-2-en-1-ide
;
_space_group_crystal_system monoclinic
_space_group_IT_number 9
_space_group_name_Hall 'C -2yc'
_space_group_name_H-M_alt 'C 1 c 1'
_symmetry_space_group_name_Hall 'C -2yc'
_symmetry_space_group_name_H-M 'C 1 c 1'
_atom_sites_solution_hydrogens geom
_audit_creation_method SHELXL-2013
_audit_update_record
;
2015-10-21 deposited with the CCDC.
2016-03-08 downloaded from the CCDC.
;
_cell_angle_alpha 90
_cell_angle_beta 108.37(3)
_cell_angle_gamma 90
_cell_formula_units_Z 4
_cell_length_a 25.935(4)
_cell_length_b 7.888(2)
_cell_length_c 18.793(4)
_cell_measurement_reflns_used 25
_cell_measurement_temperature 298(2)
_cell_measurement_theta_max 17
_cell_measurement_theta_min 14
_cell_volume 3648.7(15)
_computing_structure_refinement 'SHELXL-2013 (Sheldrick, 2013)'
_diffrn_ambient_temperature 298(2)
_diffrn_measured_fraction_theta_full 1.000
_diffrn_measured_fraction_theta_max 1.000
_diffrn_radiation_type MoK\a
_diffrn_radiation_wavelength 0.71073
_diffrn_reflns_av_unetI/netI 0.1231
_diffrn_reflns_Laue_measured_fraction_full 1.000
_diffrn_reflns_Laue_measured_fraction_max 1.000
_diffrn_reflns_point_group_measured_fraction_full 0.518
_diffrn_reflns_point_group_measured_fraction_max 0.517
_diffrn_reflns_theta_full 25.242
_diffrn_reflns_theta_max 25.967
_diffrn_reflns_theta_min 1.655
_exptl_absorpt_coefficient_mu 2.739
_exptl_absorpt_correction_T_max 0.7604
_exptl_absorpt_correction_T_min 0.4852
_exptl_absorpt_correction_type refdelf
_exptl_absorpt_process_details
;
Walker, N. & Stuart, D (1983) Acta. Cryst. A39, 158-166
;
_exptl_crystal_colour YELLOW
_exptl_crystal_density_diffrn 1.518
_exptl_crystal_description PRISM
_exptl_crystal_F_000 1664
_exptl_crystal_preparation Luminescent
_exptl_crystal_recrystallization_method 'Re-crystallisation from solvent: propanol-2'
_exptl_crystal_size_max .23
_exptl_crystal_size_mid .16
_exptl_crystal_size_min .11
_refine_diff_density_max 0.430
_refine_diff_density_min -0.597
_refine_diff_density_rms 0.085
_refine_ls_abs_structure_details
;
 Classical Flack method preferred over Parsons because s.u. lower.
;
_refine_ls_abs_structure_Flack -0.011(14)
_refine_ls_extinction_method none
_refine_ls_goodness_of_fit_ref 0.923
_refine_ls_hydrogen_treatment constr
_refine_ls_matrix_type full
_refine_ls_number_parameters 473
_refine_ls_number_reflns 3695
_refine_ls_number_restraints 2
_refine_ls_restrained_S_all 0.923
_refine_ls_R_factor_all 0.1279
_refine_ls_R_factor_gt 0.0568
_refine_ls_shift/su_max 0.003
_refine_ls_shift/su_mean 0.000
_refine_ls_structure_factor_coef Fsqd
_refine_ls_weighting_details 'w=1/[\s^2^(Fo^2^)+(0.0301P)^2^] where P=(Fo^2^+2Fc^2^)/3'
_refine_ls_weighting_scheme calc
_refine_ls_wR_factor_gt 0.0779
_refine_ls_wR_factor_ref 0.0956
_reflns_Friedel_coverage 0.034
_reflns_Friedel_fraction_full 0.035
_reflns_Friedel_fraction_max 0.034
_reflns_number_gt 1959
_reflns_number_total 3695
_reflns_threshold_expression 'I > 2\s(I)'
_cod_data_source_file c6ob00092d2.cif
_cod_data_source_block shelx
_cod_depositor_comments 'Adding full bibliography for 7155021--7155023.cif.'
_cod_original_cell_volume 3648.4(15)
_cod_database_code 7155022
_shelx_space_group_comment
;
The symmetry employed for this shelxl refinement is uniquely defined
by the following loop, which should always be used as a source of
symmetry information in preference to the above space-group names.
They are only intended as comments.
;
_exptl_absorpt_factor_mur 0.274
_shelxl_version_number 2013-4

loop_
_space_group_symop_operation_xyz
'x, y, z'
'x, -y, z+1/2'
'x+1/2, y+1/2, z'
'x+1/2, -y+1/2, z+1/2'

loop_
_atom_site_label
_atom_site_type_symbol
_atom_site_fract_x
_atom_site_fract_y
_atom_site_fract_z
_atom_site_U_iso_or_equiv
_atom_site_adp_type
_atom_site_occupancy
_atom_site_site_symmetry_order
_atom_site_calc_flag
_atom_site_refinement_flags_posn
_atom_site_refinement_flags_adp
Rb1 Rb 0.71089(4) -0.3685(2) 0.08836(5) 0.0474(5) Uani 1 1 d . .
Rb2 Rb 0.67036(4) 0.1303(2) 0.07230(5) 0.0503(5) Uani 1 1 d . .
O1 O 0.5803(3) 0.2183(10) 0.1585(4) 0.053(2) Uani 1 1 d . .
O2 O 0.6073(4) 0.4301(15) 0.0483(6) 0.050(3) Uani 1 1 d . .
O3 O 0.5170(4) 0.4299(16) -0.0019(6) 0.053(3) Uani 1 1 d . .
N1 N 0.7134(4) 0.3921(15) 0.2076(5) 0.061(3) Uani 1 1 d . .
N2 N 0.7346(4) 0.2822(16) 0.4454(6) 0.075(4) Uani 1 1 d . .
N3 N 0.4825(5) 0.1636(17) 0.2688(6) 0.080(4) Uani 1 1 d . .
N4 N 0.6191(4) 0.1715(15) 0.4721(6) 0.073(4) Uani 1 1 d . .
C1 C 0.5858(4) 0.3300(14) 0.2047(6) 0.035(3) Uani 1 1 d . .
C2 C 0.5686(4) 0.5056(15) 0.1876(6) 0.037(3) Uani 1 1 d . .
C3 C 0.5529(4) 0.5643(16) 0.1138(6) 0.039(3) Uani 1 1 d . .
C4 C 0.5303(5) 0.7232(18) 0.0958(7) 0.051(3) Uani 1 1 d . .
H4 H 0.5200 0.7600 0.0463 0.061 Uiso 1 1 calc . U
C5 C 0.5226(6) 0.8303(16) 0.1514(8) 0.066(4) Uani 1 1 d . .
H5 H 0.5076 0.9380 0.1401 0.080 Uiso 1 1 calc . U
C6 C 0.5383(7) 0.768(2) 0.2232(10) 0.051(4) Uani 1 1 d . .
H6 H 0.5332 0.8350 0.2610 0.061 Uiso 1 1 calc . U
C7 C 0.5608(5) 0.6139(17) 0.2414(6) 0.047(3) Uani 1 1 d . .
H7 H 0.5713 0.5792 0.2912 0.056 Uiso 1 1 calc . U
C8 C 0.5629(5) 0.4659(15) 0.0526(7) 0.043(3) Uani 1 1 d . .
C9 C 0.5173(5) 0.336(2) -0.0686(7) 0.073(5) Uani 1 1 d . .
H9 H 0.5527 0.3500 -0.0764 0.088 Uiso 1 1 calc R U
C10 C 0.4741(5) 0.4262(19) -0.1309(6) 0.081(5) Uani 1 1 d . .
H10A H 0.4398 0.4189 -0.1216 0.121 Uiso 1 1 calc R U
H10B H 0.4712 0.3739 -0.1781 0.121 Uiso 1 1 calc R U
H10C H 0.4840 0.5432 -0.1322 0.121 Uiso 1 1 calc R U
C11 C 0.5075(7) 0.154(2) -0.0607(10) 0.113(7) Uani 1 1 d . .
H11A H 0.5407 0.0999 -0.0319 0.169 Uiso 1 1 calc R U
H11B H 0.4945 0.1024 -0.1095 0.169 Uiso 1 1 calc R U
H11C H 0.4807 0.1401 -0.0356 0.169 Uiso 1 1 calc R U
C12 C 0.6152(5) 0.2877(14) 0.2880(6) 0.038(3) Uani 1 1 d . .
C13 C 0.6713(5) 0.3197(18) 0.3102(7) 0.054(4) Uani 1 1 d . .
C14 C 0.5845(6) 0.2294(16) 0.3295(6) 0.045(3) Uani 1 1 d . .
C15 C 0.5264(7) 0.199(2) 0.2941(8) 0.048(4) Uani 1 1 d . .
C16 C 0.6046(5) 0.1994(15) 0.4087(8) 0.046(3) Uani 1 1 d . .
C17 C 0.6967(4) 0.3597(19) 0.2542(6) 0.045(3) Uani 1 1 d . .
C18 C 0.7066(5) 0.2980(19) 0.3851(7) 0.054(4) Uani 1 1 d . .
O1A O 0.8039(3) -0.2717(11) 0.2573(5) 0.056(2) Uani 1 1 d . .
O2A O 0.7751(4) -0.0659(15) 0.1218(6) 0.050(3) Uani 1 1 d . .
O3A O 0.8662(4) -0.0692(15) 0.1536(5) 0.044(3) Uani 1 1 d . .
N1A N 0.7640(4) -0.3198(14) 0.5353(6) 0.067(4) Uani 1 1 d . .
N2A N 0.9032(5) -0.3024(16) 0.4546(6) 0.080(4) Uani 1 1 d . .
N3A N 0.6692(4) -0.1154(17) 0.1893(6) 0.067(3) Uani 1 1 d . .
N4A N 0.6483(5) -0.2212(19) 0.4067(6) 0.091(5) Uani 1 1 d . .
C1A C 0.7966(4) -0.1610(16) 0.2980(6) 0.041(3) Uani 1 1 d . .
C2A C 0.8148(4) 0.0160(15) 0.2957(6) 0.038(3) Uani 1 1 d . .
C3A C 0.8270(4) 0.0750(15) 0.2326(6) 0.038(3) Uani 1 1 d . .
C4A C 0.8482(5) 0.2359(17) 0.2321(7) 0.050(3) Uani 1 1 d . .
H4A H 0.8590 0.2715 0.1918 0.060 Uiso 1 1 calc . U
C5A C 0.8532(5) 0.3438(16) 0.2922(8) 0.056(4) Uani 1 1 d . .
H5A H 0.8669 0.4525 0.2912 0.067 Uiso 1 1 calc . U
C6A C 0.8387(6) 0.295(3) 0.3526(9) 0.057(5) Uani 1 1 d . .
H6A H 0.8418 0.3679 0.3925 0.068 Uiso 1 1 calc . U
C7A C 0.8190(4) 0.1316(18) 0.3525(6) 0.049(3) Uani 1 1 d . .
H7A H 0.8079 0.0980 0.3929 0.059 Uiso 1 1 calc . U
C8A C 0.8199(5) -0.0301(15) 0.1629(7) 0.037(3) Uani 1 1 d . .
C9A C 0.8666(4) -0.1702(18) 0.0879(7) 0.056(4) Uani 1 1 d . .
H9A H 0.8338 -0.1430 0.0462 0.068 Uiso 1 1 calc R U
C10A C 0.8647(5) -0.3529(18) 0.1067(8) 0.080(5) Uani 1 1 d . .
H10D H 0.9002 -0.3891 0.1371 0.120 Uiso 1 1 calc R U
H10E H 0.8535 -0.4185 0.0614 0.120 Uiso 1 1 calc R U
H10F H 0.8394 -0.3690 0.1339 0.120 Uiso 1 1 calc R U
C11A C 0.9155(4) -0.1123(19) 0.0676(8) 0.085(5) Uani 1 1 d . .
H11D H 0.9479 -0.1510 0.1049 0.128 Uiso 1 1 calc R U
H11E H 0.9157 0.0092 0.0652 0.128 Uiso 1 1 calc R U
H11F H 0.9139 -0.1584 0.0196 0.128 Uiso 1 1 calc R U
C12A C 0.7680(4) -0.1990(14) 0.3554(6) 0.036(3) Uani 1 1 d . .
C13A C 0.8007(5) -0.2536(17) 0.4251(7) 0.044(3) Uani 1 1 d . .
C14A C 0.7128(4) -0.1814(14) 0.3297(6) 0.035(3) Uani 1 1 d . .
C15A C 0.6874(5) -0.1436(18) 0.2538(8) 0.050(3) Uani 1 1 d . .
C16A C 0.6775(5) -0.206(2) 0.3718(7) 0.055(4) Uani 1 1 d . .
C17A C 0.7792(5) -0.2914(17) 0.4855(8) 0.054(4) Uani 1 1 d . .
C18A C 0.8584(8) -0.282(3) 0.4420(9) 0.062(6) Uani 1 1 d . .

loop_
_atom_site_aniso_label
_atom_site_aniso_U_11
_atom_site_aniso_U_22
_atom_site_aniso_U_33
_atom_site_aniso_U_23
_atom_site_aniso_U_13
_atom_site_aniso_U_12
Rb1 0.0511(11) 0.0493(14) 0.0443(11) 0.0009(10) 0.0186(9) -0.0075(11)
Rb2 0.0545(11) 0.0538(15) 0.0413(11) 0.0026(10) 0.0132(8) 0.0058(12)
O1 0.085(7) 0.039(5) 0.034(5) -0.001(4) 0.016(5) 0.009(5)
O2 0.036(7) 0.065(9) 0.048(7) 0.007(6) 0.013(6) 0.025(7)
O3 0.032(6) 0.093(9) 0.032(6) -0.013(6) 0.007(5) 0.000(6)
N1 0.059(7) 0.081(9) 0.041(6) 0.024(7) 0.015(5) 0.001(7)
N2 0.044(7) 0.139(12) 0.034(6) 0.005(7) 0.001(5) 0.014(7)
N3 0.055(7) 0.106(12) 0.075(9) 0.006(8) 0.014(7) -0.010(8)
N4 0.081(8) 0.100(11) 0.038(6) 0.018(7) 0.018(6) -0.009(7)
C1 0.028(6) 0.037(9) 0.035(7) 0.003(6) 0.004(5) 0.000(5)
C2 0.033(6) 0.043(8) 0.030(7) 0.004(6) 0.002(5) 0.002(6)
C3 0.034(7) 0.060(9) 0.017(6) 0.001(6) 0.002(5) 0.004(6)
C4 0.050(8) 0.057(9) 0.038(8) 0.017(7) 0.007(6) 0.008(7)
C5 0.079(10) 0.042(10) 0.069(10) 0.008(8) 0.010(8) 0.022(8)
C6 0.066(12) 0.039(10) 0.052(10) 0.004(9) 0.025(9) 0.009(9)
C7 0.058(8) 0.050(9) 0.029(6) 0.004(7) 0.010(6) 0.017(7)
C8 0.052(9) 0.028(8) 0.038(8) 0.015(7) -0.002(7) -0.007(7)
C9 0.038(7) 0.148(17) 0.032(7) -0.041(10) 0.008(6) 0.003(10)
C10 0.070(9) 0.135(16) 0.039(8) 0.010(9) 0.020(7) -0.014(10)
C11 0.104(13) 0.113(16) 0.113(14) -0.069(14) 0.022(11) 0.024(13)
C12 0.051(8) 0.034(7) 0.029(6) -0.002(5) 0.015(6) 0.018(6)
C13 0.048(9) 0.078(12) 0.029(7) -0.008(7) 0.001(6) -0.001(8)
C14 0.068(10) 0.039(8) 0.027(7) 0.002(6) 0.013(7) 0.014(7)
C15 0.056(10) 0.034(8) 0.050(10) 0.008(8) 0.008(8) 0.000(8)
C16 0.056(8) 0.038(8) 0.053(9) -0.002(7) 0.030(7) -0.008(6)
C17 0.037(7) 0.066(9) 0.028(6) 0.000(8) 0.003(5) 0.007(8)
C18 0.045(8) 0.089(12) 0.029(7) 0.010(8) 0.012(6) 0.005(8)
O1A 0.078(6) 0.039(6) 0.067(6) -0.006(5) 0.046(5) 0.000(5)
O2A 0.025(6) 0.069(9) 0.048(7) 0.007(7) 0.003(5) 0.009(6)
O3A 0.038(6) 0.070(7) 0.030(6) -0.012(5) 0.019(5) -0.007(6)
N1A 0.078(8) 0.083(10) 0.047(7) 0.015(7) 0.029(6) 0.013(7)
N2A 0.059(8) 0.098(11) 0.069(9) 0.001(7) -0.001(7) 0.006(8)
N3A 0.055(7) 0.099(10) 0.057(7) 0.009(8) 0.031(6) 0.010(7)
N4A 0.063(8) 0.188(15) 0.023(6) -0.001(8) 0.014(6) -0.026(9)
C1A 0.036(7) 0.049(10) 0.041(7) 0.012(7) 0.017(6) 0.010(7)
C2A 0.031(6) 0.036(8) 0.045(8) -0.001(6) 0.012(6) 0.006(6)
C3A 0.024(6) 0.047(8) 0.041(7) -0.001(6) 0.006(5) 0.007(6)
C4A 0.041(8) 0.049(9) 0.058(9) 0.010(8) 0.014(6) 0.009(7)
C5A 0.056(8) 0.037(9) 0.074(10) -0.014(8) 0.018(7) -0.012(7)
C6A 0.039(10) 0.066(12) 0.054(11) -0.014(9) -0.002(8) 0.017(9)
C7A 0.045(7) 0.045(8) 0.062(8) -0.016(8) 0.023(6) -0.002(7)
C8A 0.032(8) 0.035(8) 0.043(8) 0.006(7) 0.013(6) -0.007(6)
C9A 0.034(7) 0.089(12) 0.042(7) -0.004(8) 0.006(6) -0.002(8)
C10A 0.058(9) 0.102(13) 0.072(10) -0.027(11) 0.010(8) -0.032(10)
C11A 0.069(9) 0.122(13) 0.094(11) -0.026(11) 0.066(10) -0.018(9)
C12A 0.033(6) 0.040(7) 0.037(7) -0.010(6) 0.012(6) -0.011(6)
C13A 0.040(8) 0.044(9) 0.051(9) 0.004(7) 0.018(7) -0.006(7)
C14A 0.047(8) 0.036(8) 0.025(6) 0.006(6) 0.017(6) 0.001(6)
C15A 0.048(8) 0.048(9) 0.064(9) -0.004(9) 0.031(7) 0.000(8)
C16A 0.039(8) 0.098(13) 0.023(7) -0.017(7) 0.003(6) -0.016(8)
C17A 0.056(9) 0.052(9) 0.047(9) 0.006(7) 0.007(7) 0.012(7)
C18A 0.063(12) 0.078(13) 0.039(10) -0.005(9) 0.006(9) 0.011(11)

loop_
_atom_type_symbol
_atom_type_description
_atom_type_scat_dispersion_real
_atom_type_scat_dispersion_imag
_atom_type_scat_source
C C 0.0033 0.0016 'International Tables Vol C Tables 4.2.6.8 and 6.1.1.4'
H H 0.0000 0.0000 'International Tables Vol C Tables 4.2.6.8 and 6.1.1.4'
N N 0.0061 0.0033 'International Tables Vol C Tables 4.2.6.8 and 6.1.1.4'
O O 0.0106 0.0060 'International Tables Vol C Tables 4.2.6.8 and 6.1.1.4'
Rb Rb -0.9393 2.9676 'International Tables Vol C Tables 4.2.6.8 and 6.1.1.4'

loop_
_geom_angle_atom_site_label_1
_geom_angle_atom_site_label_2
_geom_angle_atom_site_label_3
_geom_angle
_geom_angle_site_symmetry_1
_geom_angle_site_symmetry_3
O2A Rb1 N1 120.0(3) . 1_545
O2A Rb1 O2 155.1(3) . 1_545
N1 Rb1 O2 69.6(3) 1_545 1_545
O2A Rb1 N2 74.9(3) . 2_554
N1 Rb1 N2 150.4(4) 1_545 2_554
O2 Rb1 N2 108.3(3) 1_545 2_554
O2A Rb1 N4 90.1(3) . 2_554
N1 Rb1 N4 133.9(3) 1_545 2_554
O2 Rb1 N4 70.1(3) 1_545 2_554
N2 Rb1 N4 65.5(3) 2_554 2_554
O2A Rb1 N1A 116.1(3) . 2_544
N1 Rb1 N1A 80.3(3) 1_545 2_544
O2 Rb1 N1A 87.4(3) 1_545 2_544
N2 Rb1 N1A 70.1(3) 2_554 2_544
N4 Rb1 N1A 119.2(3) 2_554 2_544
O2A Rb1 N3A 68.2(3) . .
N1 Rb1 N3A 82.9(3) 1_545 .
O2 Rb1 N3A 92.0(3) 1_545 .
N2 Rb1 N3A 126.5(3) 2_554 .
N4 Rb1 N3A 77.0(3) 2_554 .
N1A Rb1 N3A 162.3(3) 2_544 .
O2A Rb1 O1A 54.4(3) . .
N1 Rb1 O1A 65.9(2) 1_545 .
O2 Rb1 O1A 131.7(3) 1_545 .
N2 Rb1 O1A 119.7(2) 2_554 .
N4 Rb1 O1A 134.8(3) 2_554 .
N1A Rb1 O1A 102.7(3) 2_544 .
N3A Rb1 O1A 65.0(2) . .
O2A Rb1 Rb2 47.8(2) . .
N1 Rb1 Rb2 128.9(2) 1_545 .
O2 Rb1 Rb2 107.7(2) 1_545 .
N2 Rb1 Rb2 80.5(2) 2_554 .
N4 Rb1 Rb2 48.5(2) 2_554 .
N1A Rb1 Rb2 150.1(2) 2_544 .
N3A Rb1 Rb2 45.9(2) . .
O1A Rb1 Rb2 86.72(15) . .
O2A Rb1 Rb2 160.5(2) . 1_545
N1 Rb1 Rb2 51.1(2) 1_545 1_545
O2 Rb1 Rb2 43.9(2) 1_545 1_545
N2 Rb1 Rb2 105.8(2) 2_554 1_545
N4 Rb1 Rb2 108.2(2) 2_554 1_545
N1A Rb1 Rb2 49.0(2) 2_544 1_545
N3A Rb1 Rb2 121.8(2) . 1_545
O1A Rb1 Rb2 112.08(15) . 1_545
Rb2 Rb1 Rb2 151.59(4) . 1_545
O2 Rb2 N3A 121.9(3) . .
O2 Rb2 O2A 154.1(3) . .
N3A Rb2 O2A 69.5(3) . .
O2 Rb2 N4 115.7(3) . 2_554
N3A Rb2 N4 80.9(3) . 2_554
O2A Rb2 N4 88.0(3) . 2_554
O2 Rb2 N4A 74.3(3) . 2_554
N3A Rb2 N4A 150.6(4) . 2_554
O2A Rb2 N4A 107.2(3) . 2_554
N4 Rb2 N4A 69.7(4) 2_554 2_554
O2 Rb2 N1A 90.9(3) . 2_554
N3A Rb2 N1A 132.6(3) . 2_554
O2A Rb2 N1A 67.9(3) . 2_554
N4 Rb2 N1A 117.0(3) 2_554 2_554
N4A Rb2 N1A 64.5(3) 2_554 2_554
O2 Rb2 N1 68.0(3) . .
N3A Rb2 N1 85.1(3) . .
O2A Rb2 N1 91.8(3) . .
N4 Rb2 N1 165.1(3) 2_554 .
N4A Rb2 N1 124.3(3) 2_554 .
N1A Rb2 N1 76.4(3) 2_554 .
O2 Rb2 O1 56.0(3) . .
N3A Rb2 O1 66.2(2) . .
O2A Rb2 O1 131.6(3) . .
N4 Rb2 O1 103.1(3) 2_554 .
N4A Rb2 O1 120.9(3) 2_554 .
N1A Rb2 O1 136.9(3) 2_554 .
N1 Rb2 O1 66.3(2) . .
O2 Rb2 C17 70.8(3) . .
N3A Rb2 C17 71.1(3) . .
O2A Rb2 C17 94.6(3) . .
N4 Rb2 C17 149.0(3) 2_554 .
N4A Rb2 C17 137.5(4) 2_554 .
N1A Rb2 C17 92.4(3) 2_554 .
N1 Rb2 C17 16.3(2) . .
O1 Rb2 C17 53.4(2) . .
O2 Rb2 Rb1 160.9(2) . .
N3A Rb2 Rb1 50.8(2) . .
O2A Rb2 Rb1 44.8(2) . .
N4 Rb2 Rb1 49.1(2) 2_554 .
N4A Rb2 Rb1 105.2(3) 2_554 .
N1A Rb2 Rb1 106.3(2) 2_554 .
N1 Rb2 Rb1 123.40(19) . .
O1 Rb2 Rb1 111.91(15) . .
C17 Rb2 Rb1 115.7(2) . .
O2 Rb2 Rb1 47.5(2) . 1_565
N3A Rb2 Rb1 130.3(2) . 1_565
O2A Rb2 Rb1 106.8(2) . 1_565
N4 Rb2 Rb1 148.2(2) 2_554 1_565
N4A Rb2 Rb1 79.0(3) 2_554 1_565
N1A Rb2 Rb1 49.4(2) 2_554 1_565
N1 Rb2 Rb1 45.30(18) . 1_565
O1 Rb2 Rb1 88.04(15) . 1_565
C17 Rb2 Rb1 59.6(2) . 1_565
Rb1 Rb2 Rb1 151.60(4) . 1_565
C1 O1 Rb2 124.2(7) . .
C8 O2 Rb2 134.2(10) . .
C8 O2 Rb1 130.8(10) . 1_565
Rb2 O2 Rb1 88.6(3) . 1_565
C8 O3 C9 121.4(11) . .
C17 N1 Rb1 145.7(11) . 1_565
C17 N1 Rb2 110.5(10) . .
Rb1 N1 Rb2 83.6(2) 1_565 .
C18 N2 Rb1 127.9(10) . 2
C16 N4 Rb2 136.0(11) . 2
C16 N4 Rb1 124.2(10) . 2
Rb2 N4 Rb1 82.4(3) 2 2
O1 C1 C2 125.0(10) . .
O1 C1 C12 118.5(10) . .
C2 C1 C12 116.5(10) . .
C7 C2 C3 117.2(11) . .
C7 C2 C1 121.9(11) . .
C3 C2 C1 120.4(11) . .
C4 C3 C2 120.8(11) . .
C4 C3 C8 116.9(11) . .
C2 C3 C8 122.1(11) . .
C3 C4 C5 120.9(11) . .
C3 C4 H4 119.6 . .
C5 C4 H4 119.6 . .
C6 C5 C4 116.5(12) . .
C6 C5 H5 121.7 . .
C4 C5 H5 121.7 . .
C7 C6 C5 123.1(15) . .
C7 C6 H6 118.5 . .
C5 C6 H6 118.5 . .
C6 C7 C2 121.5(12) . .
C6 C7 H7 119.3 . .
C2 C7 H7 119.3 . .
O2 C8 O3 122.4(13) . .
O2 C8 C3 125.3(12) . .
O3 C8 C3 112.1(11) . .
O3 C9 C11 111.1(13) . .
O3 C9 C10 102.6(12) . .
C11 C9 C10 115.2(13) . .
O3 C9 H9 109.2 . .
C11 C9 H9 109.2 . .
C10 C9 H9 109.2 . .
C9 C10 H10A 109.5 . .
C9 C10 H10B 109.5 . .
H10A C10 H10B 109.5 . .
C9 C10 H10C 109.5 . .
H10A C10 H10C 109.5 . .
H10B C10 H10C 109.5 . .
C9 C11 H11A 109.5 . .
C9 C11 H11B 109.5 . .
H11A C11 H11B 109.5 . .
C9 C11 H11C 109.5 . .
H11A C11 H11C 109.5 . .
H11B C11 H11C 109.5 . .
C14 C12 C13 129.1(11) . .
C14 C12 C1 117.6(10) . .
C13 C12 C1 113.3(10) . .
C12 C13 C18 123.6(11) . .
C12 C13 C17 119.4(10) . .
C18 C13 C17 116.7(10) . .
C12 C14 C16 124.4(12) . .
C12 C14 C15 120.0(12) . .
C16 C14 C15 115.6(12) . .
N3 C15 C14 174.5(18) . .
N4 C16 C14 177.5(14) . .
N1 C17 C13 175.9(12) . .
N1 C17 Rb2 53.1(9) . .
C13 C17 Rb2 124.6(9) . .
N2 C18 C13 179.1(18) . .
C1A O1A Rb1 122.9(7) . .
C8A O2A Rb1 135.3(9) . .
C8A O2A Rb2 132.0(10) . .
Rb1 O2A Rb2 87.4(3) . .
C8A O3A C9A 119.3(10) . .
C17A N1A Rb2 125.6(10) . 2
C17A N1A Rb1 135.5(11) . 2_545
Rb2 N1A Rb1 81.6(3) 2 2_545
C15A N3A Rb2 143.3(12) . .
C15A N3A Rb1 113.3(10) . .
Rb2 N3A Rb1 83.2(3) . .
C16A N4A Rb2 127.4(9) . 2
O1A C1A C2A 123.1(10) . .
O1A C1A C12A 120.9(11) . .
C2A C1A C12A 116.0(10) . .
C7A C2A C3A 116.9(11) . .
C7A C2A C1A 123.2(12) . .
C3A C2A C1A 119.8(11) . .
C4A C3A C2A 120.4(11) . .
C4A C3A C8A 116.0(11) . .
C2A C3A C8A 123.6(11) . .
C3A C4A C5A 119.5(12) . .
C3A C4A H4A 120.2 . .
C5A C4A H4A 120.2 . .
C6A C5A C4A 121.6(14) . .
C6A C5A H5A 119.2 . .
C4A C5A H5A 119.2 . .
C5A C6A C7A 117.7(15) . .
C5A C6A H6A 121.2 . .
C7A C6A H6A 121.2 . .
C2A C7A C6A 123.5(13) . .
C2A C7A H7A 118.2 . .
C6A C7A H7A 118.2 . .
O2A C8A O3A 126.7(13) . .
O2A C8A C3A 120.9(11) . .
O3A C8A C3A 112.3(10) . .
O3A C9A C10A 108.4(11) . .
O3A C9A C11A 106.0(10) . .
C10A C9A C11A 116.5(12) . .
O3A C9A H9A 108.6 . .
C10A C9A H9A 108.6 . .
C11A C9A H9A 108.6 . .
C9A C10A H10D 109.5 . .
C9A C10A H10E 109.5 . .
H10D C10A H10E 109.5 . .
C9A C10A H10F 109.5 . .
H10D C10A H10F 109.5 . .
H10E C10A H10F 109.5 . .
C9A C11A H11D 109.5 . .
C9A C11A H11E 109.5 . .
H11D C11A H11E 109.5 . .
C9A C11A H11F 109.5 . .
H11D C11A H11F 109.5 . .
H11E C11A H11F 109.5 . .
C14A C12A C13A 128.7(11) . .
C14A C12A C1A 115.0(9) . .
C13A C12A C1A 116.2(10) . .
C12A C13A C17A 122.3(11) . .
C12A C13A C18A 122.5(13) . .
C17A C13A C18A 115.2(13) . .
C12A C14A C16A 125.9(10) . .
C12A C14A C15A 119.0(10) . .
C16A C14A C15A 115.0(10) . .
N3A C15A C14A 175.6(13) . .
N4A C16A C14A 177.7(18) . .
N1A C17A C13A 177.5(15) . .
N2A C18A C13A 179(2) . .

loop_
_geom_bond_atom_site_label_1
_geom_bond_atom_site_label_2
_geom_bond_distance
_geom_bond_site_symmetry_2
Rb1 O2A 2.865(12) .
Rb1 N1 2.916(10) 1_545
Rb1 O2 3.006(11) 1_545
Rb1 N2 3.016(11) 2_554
Rb1 N4 3.094(11) 2_554
Rb1 N1A 3.130(11) 2_544
Rb1 N3A 3.170(11) .
Rb1 O1A 3.413(9) .
Rb1 Rb2 4.060(4) .
Rb1 Rb2 4.077(3) 1_545
Rb2 O2 2.830(11) .
Rb2 N3A 2.938(12) .
Rb2 O2A 3.009(10) .
Rb2 N4 3.066(11) 2_554
Rb2 N4A 3.067(11) 2_554
Rb2 N1A 3.111(11) 2_554
Rb2 N1 3.192(11) .
Rb2 O1 3.308(8) .
Rb2 C17 3.736(12) .
Rb2 Rb1 4.077(3) 1_565
O1 C1 1.213(12) .
O2 C8 1.212(15) .
O2 Rb1 3.006(11) 1_565
O3 C8 1.334(14) .
O3 C9 1.461(15) .
N1 C17 1.122(13) .
N1 Rb1 2.916(10) 1_565
N2 C18 1.144(13) .
N2 Rb1 3.016(11) 2
N3 C15 1.121(16) .
N4 C16 1.153(14) .
N4 Rb2 3.066(11) 2
N4 Rb1 3.094(11) 2
C1 C2 1.460(15) .
C1 C12 1.547(14) .
C2 C7 1.387(15) .
C2 C3 1.395(14) .
C3 C4 1.380(16) .
C3 C8 1.476(16) .
C4 C5 1.405(17) .
C4 H4 0.9300 .
C5 C6 1.37(2) .
C5 H5 0.9300 .
C6 C7 1.342(19) .
C6 H6 0.9300 .
C7 H7 0.9300 .
C9 C11 1.474(19) .
C9 C10 1.520(17) .
C9 H9 0.9800 .
C10 H10A 0.9600 .
C10 H10B 0.9600 .
C10 H10C 0.9600 .
C11 H11A 0.9600 .
C11 H11B 0.9600 .
C11 H11C 0.9600 .
C12 C14 1.357(15) .
C12 C13 1.406(15) .
C13 C18 1.426(16) .
C13 C17 1.440(17) .
C14 C16 1.432(16) .
C14 C15 1.463(18) .
O1A C1A 1.215(13) .
O2A C8A 1.207(13) .
O3A C8A 1.306(13) .
O3A C9A 1.472(15) .
N1A C17A 1.147(15) .
N1A Rb2 3.111(11) 2
N1A Rb1 3.130(11) 2_545
N2A C18A 1.123(17) .
N3A C15A 1.176(14) .
N4A C16A 1.152(14) .
N4A Rb2 3.067(11) 2
C1A C2A 1.479(16) .
C1A C12A 1.519(14) .
C2A C7A 1.382(15) .
C2A C3A 1.400(15) .
C3A C4A 1.385(16) .
C3A C8A 1.510(15) .
C4A C5A 1.387(16) .
C4A H4A 0.9300 .
C5A C6A 1.36(2) .
C5A H5A 0.9300 .
C6A C7A 1.38(2) .
C6A H6A 0.9300 .
C7A H7A 0.9300 .
C9A C10A 1.488(16) .
C9A C11A 1.506(14) .
C9A H9A 0.9800 .
C10A H10D 0.9600 .
C10A H10E 0.9600 .
C10A H10F 0.9600 .
C11A H11D 0.9600 .
C11A H11E 0.9600 .
C11A H11F 0.9600 .
C12A C14A 1.366(14) .
C12A C13A 1.386(15) .
C13A C17A 1.444(17) .
C13A C18A 1.446(19) .
C14A C16A 1.400(16) .
C14A C15A 1.402(17) .

loop_
_geom_torsion_atom_site_label_1
_geom_torsion_atom_site_label_2
_geom_torsion_atom_site_label_3
_geom_torsion_atom_site_label_4
_geom_torsion
_geom_torsion_site_symmetry_1
Rb2 O1 C1 C2 88.5(12) .
Rb2 O1 C1 C12 -88.8(11) .
O1 C1 C2 C7 160.4(12) .
C12 C1 C2 C7 -22.2(15) .
O1 C1 C2 C3 -11.5(17) .
C12 C1 C2 C3 165.8(10) .
C7 C2 C3 C4 -0.4(16) .
C1 C2 C3 C4 172.0(10) .
C7 C2 C3 C8 175.3(11) .
C1 C2 C3 C8 -12.4(16) .
C2 C3 C4 C5 0.1(18) .
C8 C3 C4 C5 -175.8(12) .
C3 C4 C5 C6 0(2) .
C4 C5 C6 C7 1(2) .
C5 C6 C7 C2 -1(2) .
C3 C2 C7 C6 1.0(19) .
C1 C2 C7 C6 -171.2(13) .
Rb2 O2 C8 O3 -80.6(17) .
Rb1 O2 C8 O3 136.8(11) 1_565
Rb2 O2 C8 C3 104.5(15) .
Rb1 O2 C8 C3 -38.0(19) 1_565
C9 O3 C8 O2 4(2) .
C9 O3 C8 C3 179.1(13) .
C4 C3 C8 O2 112.0(15) .
C2 C3 C8 O2 -63.8(18) .
C4 C3 C8 O3 -63.3(14) .
C2 C3 C8 O3 120.9(12) .
C8 O3 C9 C11 96.1(16) .
C8 O3 C9 C10 -140.3(12) .
O1 C1 C12 C14 -89.0(13) .
C2 C1 C12 C14 93.4(13) .
O1 C1 C12 C13 92.1(14) .
C2 C1 C12 C13 -85.4(12) .
C14 C12 C13 C18 -2(2) .
C1 C12 C13 C18 177.0(13) .
C14 C12 C13 C17 171.6(13) .
C1 C12 C13 C17 -9.7(17) .
C13 C12 C14 C16 5(2) .
C1 C12 C14 C16 -174.1(11) .
C13 C12 C14 C15 -177.8(14) .
C1 C12 C14 C15 3.5(18) .
Rb1 N1 C17 Rb2 109.8(17) 1_565
C12 C13 C17 Rb2 -44.5(17) .
C18 C13 C17 Rb2 129.2(12) .
Rb1 O1A C1A C2A -92.2(11) .
Rb1 O1A C1A C12A 88.2(11) .
O1A C1A C2A C7A -163.6(12) .
C12A C1A C2A C7A 16.1(15) .
O1A C1A C2A C3A 18.7(16) .
C12A C1A C2A C3A -161.7(10) .
C7A C2A C3A C4A 7.3(16) .
C1A C2A C3A C4A -174.8(10) .
C7A C2A C3A C8A -174.5(10) .
C1A C2A C3A C8A 3.3(16) .
C2A C3A C4A C5A -5.3(17) .
C8A C3A C4A C5A 176.5(11) .
C3A C4A C5A C6A 1(2) .
C4A C5A C6A C7A 1(2) .
C3A C2A C7A C6A -5.7(18) .
C1A C2A C7A C6A 176.5(12) .
C5A C6A C7A C2A 2(2) .
Rb1 O2A C8A O3A 74.0(18) .
Rb2 O2A C8A O3A -140.5(12) .
Rb1 O2A C8A C3A -107.9(14) .
Rb2 O2A C8A C3A 37.5(18) .
C9A O3A C8A O2A -1(2) .
C9A O3A C8A C3A -179.5(11) .
C4A C3A C8A O2A -112.0(14) .
C2A C3A C8A O2A 69.7(16) .
C4A C3A C8A O3A 66.2(14) .
C2A C3A C8A O3A -112.0(12) .
C8A O3A C9A C10A -86.0(14) .
C8A O3A C9A C11A 148.2(12) .
O1A C1A C12A C14A -89.1(14) .
C2A C1A C12A C14A 91.2(12) .
O1A C1A C12A C13A 88.2(14) .
C2A C1A C12A C13A -91.5(13) .
C14A C12A C13A C17A -4(2) .
C1A C12A C13A C17A 178.8(12) .
C14A C12A C13A C18A 173.8(15) .
C1A C12A C13A C18A -3(2) .
C13A C12A C14A C16A 4(2) .
C1A C12A C14A C16A -178.9(13) .
C13A C12A C14A C15A -172.3(13) .
C1A C12A C14A C15A 4.6(16) .
